data_4126760
loop_
_publ_author_name
'Saper, Noam I.'
'Hartwig, John F.'

_publ_section_title
;
 Mechanistic Investigations of the Hydrogenolysis of Diaryl Ethers
 Catalyzed by Nickel Complexes of N-Heterocyclic Carbene Ligands.
;
_journal_name_full 'Journal of the American Chemical Society'
_journal_paper_doi 10.1021/jacs.7b10537
_journal_year 2017
_chemical_formula_sum 'C66 H86 N4 Ni2 O2'
_chemical_formula_weight 1084.80
_chemical_name_common Compound24
_chemical_name_systematic Compound24
_space_group.centring_type P

_space_group_crystal_system monoclinic
_space_group_IT_number 15
_space_group_name_Hall '-C 2yc'
_space_group_name_H-M_alt 'C 1 2/c 1'
_symmetry_space_group_name_Hall '-C 2yc'
_symmetry_space_group_name_H-M 'C 1 2/c 1'
_atom_sites_solution_hydrogens geom
_atom_sites_solution_primary iterative
_atom_sites_solution_secondary difmap
_audit_creation_method SHELXL-2014/7
_cell_angle_alpha 90
_cell_angle_beta 108.919(4)
_cell_angle_gamma 90
_cell_formula_units_Z 4
_cell_length_a 22.8854(18)
_cell_length_b 10.4415(9)
_cell_length_c 25.777(2)
_cell_measurement_reflns_used 9799
_cell_measurement_temperature 100(2)
_cell_measurement_theta_max 25.34
_cell_measurement_theta_min 2.43
_cell_volume 5826.9(8)
_computing_cell_refinement 'Bruker SAINT'
_computing_data_collection 'Bruker APEX2'
_computing_data_reduction 'Bruker SAINT'
_computing_molecular_graphics ORTEP-32
_computing_publication_material WinGX
_computing_structure_refinement SHELXL-2014
_computing_structure_solution SHELXT-2014
_diffrn_ambient_temperature 100(2)
_diffrn_detector_area_resol_mean 8.366
_diffrn_measured_fraction_theta_full 1.000
_diffrn_measured_fraction_theta_max 1.000
_diffrn_measurement_device_type 'Bruker APEX-II CCD'
_diffrn_measurement_method '\f and \w scans'
_diffrn_radiation_type MoK\a
_diffrn_radiation_wavelength 0.71073
_diffrn_reflns_av_R_equivalents 0.0351
_diffrn_reflns_av_unetI/netI 0.0187
_diffrn_reflns_Laue_measured_fraction_full 1.000
_diffrn_reflns_Laue_measured_fraction_max 1.000
_diffrn_reflns_limit_h_max 27
_diffrn_reflns_limit_h_min -27
_diffrn_reflns_limit_k_max 12
_diffrn_reflns_limit_k_min -12
_diffrn_reflns_limit_l_max 30
_diffrn_reflns_limit_l_min -31
_diffrn_reflns_number 76389
_diffrn_reflns_point_group_measured_fraction_full 1.000
_diffrn_reflns_point_group_measured_fraction_max 1.000
_diffrn_reflns_theta_full 25.000
_diffrn_reflns_theta_max 25.373
_diffrn_reflns_theta_min 1.670
_diffrn_source 'microfocus sealed tube'
_exptl_absorpt_coefficient_mu 0.693
_exptl_absorpt_correction_T_max 0.928
_exptl_absorpt_correction_T_min 0.837
_exptl_absorpt_correction_type multi-scan
_exptl_absorpt_process_details SADABS
_exptl_crystal_colour yellow
_exptl_crystal_density_diffrn 1.237
_exptl_crystal_description plate
_exptl_crystal_F_000 2328
_exptl_crystal_size_max 0.060
_exptl_crystal_size_mid 0.060
_exptl_crystal_size_min 0.020
_refine_diff_density_max 0.436
_refine_diff_density_min -0.328
_refine_diff_density_rms 0.054
_refine_ls_extinction_method none
_refine_ls_goodness_of_fit_ref 1.073
_refine_ls_hydrogen_treatment constr
_refine_ls_matrix_type full
_refine_ls_number_parameters 342
_refine_ls_number_reflns 5360
_refine_ls_number_restraints 0
_refine_ls_restrained_S_all 1.073
_refine_ls_R_factor_all 0.0432
_refine_ls_R_factor_gt 0.0355
_refine_ls_shift/su_max 0.001
_refine_ls_shift/su_mean 0.000
_refine_ls_structure_factor_coef Fsqd
_refine_ls_weighting_details 'w=1/[\s^2^(Fo^2^)+(0.0367P)^2^+11.3868P] where P=(Fo^2^+2Fc^2^)/3'
_refine_ls_weighting_scheme calc
_refine_ls_wR_factor_gt 0.0844
_refine_ls_wR_factor_ref 0.0888
_reflns_Friedel_coverage 0.000
_reflns_number_gt 4659
_reflns_number_total 5360
_reflns_threshold_expression 'I > 2\s(I)'
_cod_data_source_file ja7b10537_si_005.cif
_cod_data_source_block Compound24
_cod_depositor_comments
;
The following automatic conversions were performed:

'_space_group.centring_type' value 'primitive' was replaced with the
value 'P' as specified in the replacement file
'/home/antanas/src/cod-tools/trunk/data/replacement-values/replacement_values.lst'.

Automatic conversion script
Id: cif_fix_values 5642 2017-10-24 12:04:52Z antanas 
;
_cod_original_cell_volume 5826.8(9)
_cod_database_code 4126760
_shelx_shelxl_version_number 2014/7
_shelx_space_group_comment
; 
The symmetry employed for this shelxl refinement is uniquely defined 
by the following loop, which should always be used as a source of 
symmetry information in preference to the above space-group names. 
They are only intended as comments. 
;
_shelx_estimated_absorpt_t_min 0.960
_shelx_estimated_absorpt_t_max 0.986

loop_
_space_group_symop_operation_xyz
'x, y, z'
'-x, y, -z+1/2'
'x+1/2, y+1/2, z'
'-x+1/2, y+1/2, -z+1/2'
'-x, -y, -z'
'x, -y, z-1/2'
'-x+1/2, -y+1/2, -z'
'x+1/2, -y+1/2, z-1/2'

loop_
_atom_site_label
_atom_site_type_symbol
_atom_site_fract_x
_atom_site_fract_y
_atom_site_fract_z
_atom_site_U_iso_or_equiv
_atom_site_adp_type
_atom_site_occupancy
_atom_site_site_symmetry_order
_atom_site_calc_flag
_atom_site_refinement_flags_posn
_atom_site_refinement_flags_adp
C1 C 0.44355(9) 0.61671(18) 0.61549(8) 0.0183(4) Uani 1 1 d . .
C2 C 0.37758(9) 0.5844(2) 0.52423(8) 0.0211(4) Uani 1 1 d . .
H2A H 0.3651 0.6652 0.5035 0.025 Uiso 1 1 calc R U
H2B H 0.3474 0.5164 0.5071 0.025 Uiso 1 1 calc R U
C3 C 0.44266(8) 0.5458(2) 0.52815(8) 0.0205(4) Uani 1 1 d . .
H3A H 0.4468 0.4516 0.5269 0.025 Uiso 1 1 calc R U
H3B H 0.4553 0.5850 0.4984 0.025 Uiso 1 1 calc R U
C4 C 0.33058(8) 0.62640(19) 0.59845(7) 0.0186(4) Uani 1 1 d . .
C5 C 0.30750(9) 0.7514(2) 0.59338(8) 0.0202(4) Uani 1 1 d . .
C6 C 0.25157(9) 0.7708(2) 0.60334(8) 0.0251(5) Uani 1 1 d . .
H6 H 0.2344 0.8544 0.6001 0.030 Uiso 1 1 calc R U
C7 C 0.22096(9) 0.6699(2) 0.61788(9) 0.0279(5) Uani 1 1 d . .
H7 H 0.1826 0.6846 0.6236 0.034 Uiso 1 1 calc R U
C8 C 0.24567(9) 0.5482(2) 0.62412(9) 0.0269(5) Uani 1 1 d . .
H8 H 0.2245 0.4803 0.6349 0.032 Uiso 1 1 calc R U
C9 C 0.30133(9) 0.5235(2) 0.61477(8) 0.0219(4) Uani 1 1 d . .
C10 C 0.34120(9) 0.86335(19) 0.57863(8) 0.0219(4) Uani 1 1 d . .
H10 H 0.3749 0.8278 0.5660 0.026 Uiso 1 1 calc R U
C11 C 0.29890(10) 0.9434(2) 0.53183(9) 0.0302(5) Uani 1 1 d . .
H11A H 0.2792 0.8878 0.5004 0.045 Uiso 1 1 calc R U
H11B H 0.3233 1.0092 0.5211 0.045 Uiso 1 1 calc R U
H11C H 0.2671 0.9845 0.5440 0.045 Uiso 1 1 calc R U
C12 C 0.37143(10) 0.9464(2) 0.62916(9) 0.0321(5) Uani 1 1 d . .
H12A H 0.3395 0.9807 0.6431 0.048 Uiso 1 1 calc R U
H12B H 0.3937 1.0173 0.6191 0.048 Uiso 1 1 calc R U
H12C H 0.4005 0.8943 0.6577 0.048 Uiso 1 1 calc R U
C13 C 0.32790(10) 0.3891(2) 0.62133(9) 0.0292(5) Uani 1 1 d . .
H13 H 0.3731 0.3962 0.6269 0.035 Uiso 1 1 calc R U
C14 C 0.29856(13) 0.3088(2) 0.56969(10) 0.0401(6) Uani 1 1 d . .
H14A H 0.2540 0.3021 0.5628 0.060 Uiso 1 1 calc R U
H14B H 0.3169 0.2229 0.5750 0.060 Uiso 1 1 calc R U
H14C H 0.3061 0.3499 0.5383 0.060 Uiso 1 1 calc R U
C15 C 0.32031(12) 0.3201(2) 0.67113(10) 0.0408(6) Uani 1 1 d . .
H15A H 0.3356 0.3750 0.7036 0.061 Uiso 1 1 calc R U
H15B H 0.3440 0.2401 0.6774 0.061 Uiso 1 1 calc R U
H15C H 0.2765 0.3010 0.6643 0.061 Uiso 1 1 calc R U
C16 C 0.54458(8) 0.57937(19) 0.60210(8) 0.0194(4) Uani 1 1 d . .
C17 C 0.56900(9) 0.4683(2) 0.63164(8) 0.0231(4) Uani 1 1 d . .
C18 C 0.63329(10) 0.4554(2) 0.65080(9) 0.0293(5) Uani 1 1 d . .
H18 H 0.6514 0.3824 0.6719 0.035 Uiso 1 1 calc R U
C19 C 0.67094(10) 0.5474(2) 0.63949(9) 0.0328(5) Uani 1 1 d . .
H19 H 0.7145 0.5381 0.6537 0.039 Uiso 1 1 calc R U
C20 C 0.64555(9) 0.6525(2) 0.60772(9) 0.0287(5) Uani 1 1 d . .
H20 H 0.6719 0.7134 0.5992 0.034 Uiso 1 1 calc R U
C21 C 0.58179(9) 0.6705(2) 0.58805(8) 0.0228(4) Uani 1 1 d . .
C22 C 0.52854(10) 0.3623(2) 0.64154(9) 0.0260(5) Uani 1 1 d . .
H22 H 0.4847 0.3914 0.6262 0.031 Uiso 1 1 calc R U
C23 C 0.53473(11) 0.2396(2) 0.61177(9) 0.0320(5) Uani 1 1 d . .
H23A H 0.5259 0.2578 0.5727 0.048 Uiso 1 1 calc R U
H23B H 0.5054 0.1757 0.6163 0.048 Uiso 1 1 calc R U
H23C H 0.5769 0.2064 0.6272 0.048 Uiso 1 1 calc R U
C24 C 0.54182(15) 0.3358(2) 0.70231(10) 0.0472(7) Uani 1 1 d . .
H24A H 0.5840 0.3029 0.7181 0.071 Uiso 1 1 calc R U
H24B H 0.5124 0.2722 0.7070 0.071 Uiso 1 1 calc R U
H24C H 0.5376 0.4153 0.7210 0.071 Uiso 1 1 calc R U
C25 C 0.55326(10) 0.7860(2) 0.55287(9) 0.0268(5) Uani 1 1 d . .
H25 H 0.5135 0.7571 0.5255 0.032 Uiso 1 1 calc R U
C26 C 0.59362(11) 0.8400(3) 0.52073(10) 0.0396(6) Uani 1 1 d . .
H26A H 0.5706 0.9059 0.4952 0.059 Uiso 1 1 calc R U
H26B H 0.6049 0.7708 0.5001 0.059 Uiso 1 1 calc R U
H26C H 0.6311 0.8777 0.5463 0.059 Uiso 1 1 calc R U
C27 C 0.53766(14) 0.8926(2) 0.58692(11) 0.0442(6) Uani 1 1 d . .
H27A H 0.5107 0.8586 0.6064 0.066 Uiso 1 1 calc R U
H27B H 0.5165 0.9623 0.5626 0.066 Uiso 1 1 calc R U
H27C H 0.5758 0.9252 0.6135 0.066 Uiso 1 1 calc R U
C28 C 0.40637(10) 0.7569(2) 0.76224(8) 0.0288(5) Uani 1 1 d . .
C29 C 0.34442(10) 0.7225(3) 0.74956(9) 0.0360(6) Uani 1 1 d . .
H29 H 0.3327 0.6358 0.7409 0.043 Uiso 1 1 calc R U
C30 C 0.29981(13) 0.8112(4) 0.74923(11) 0.0595(9) Uani 1 1 d . .
H30 H 0.2580 0.7850 0.7406 0.071 Uiso 1 1 calc R U
C31 C 0.31528(19) 0.9364(4) 0.76123(11) 0.0799(14) Uani 1 1 d . .
H31 H 0.2845 0.9977 0.7609 0.096 Uiso 1 1 calc R U
C32 C 0.3764(2) 0.9730(3) 0.77387(12) 0.0795(13) Uani 1 1 d . .
H32 H 0.3874 1.0601 0.7822 0.095 Uiso 1 1 calc R U
C33 C 0.42213(15) 0.8837(3) 0.77461(11) 0.0513(7) Uani 1 1 d . .
H33 H 0.4640 0.9101 0.7836 0.062 Uiso 1 1 calc R U
N1 N 0.38439(7) 0.60112(16) 0.58257(6) 0.0185(3) Uani 1 1 d . .
N2 N 0.47877(7) 0.59753(16) 0.58223(6) 0.0180(3) Uani 1 1 d . .
O1 O 0.44778(6) 0.66601(15) 0.76095(6) 0.0287(3) Uani 1 1 d . .
Ni1 Ni 0.46319(2) 0.65137(2) 0.69077(2) 0.01885(9) Uani 1 1 d . .

loop_
_atom_site_aniso_label
_atom_site_aniso_U_11
_atom_site_aniso_U_22
_atom_site_aniso_U_33
_atom_site_aniso_U_23
_atom_site_aniso_U_13
_atom_site_aniso_U_12
C1 0.0185(9) 0.0155(9) 0.0220(10) 0.0002(8) 0.0080(8) 0.0013(8)
C2 0.0201(10) 0.0260(11) 0.0169(10) -0.0027(8) 0.0057(8) 0.0004(8)
C3 0.0189(9) 0.0260(11) 0.0169(10) -0.0035(8) 0.0063(8) 0.0003(8)
C4 0.0148(9) 0.0265(11) 0.0134(9) -0.0030(8) 0.0030(7) 0.0006(8)
C5 0.0190(9) 0.0250(11) 0.0155(9) -0.0025(8) 0.0041(8) 0.0005(8)
C6 0.0227(10) 0.0270(11) 0.0254(11) -0.0018(9) 0.0073(8) 0.0062(9)
C7 0.0196(10) 0.0379(13) 0.0294(11) -0.0005(10) 0.0122(9) 0.0030(9)
C8 0.0223(10) 0.0320(12) 0.0277(11) 0.0023(9) 0.0099(9) -0.0030(9)
C9 0.0199(10) 0.0244(11) 0.0200(10) -0.0014(8) 0.0046(8) 0.0005(8)
C10 0.0202(10) 0.0222(11) 0.0222(10) -0.0018(8) 0.0052(8) 0.0010(8)
C11 0.0315(12) 0.0272(12) 0.0278(12) 0.0044(9) 0.0039(9) -0.0039(9)
C12 0.0319(12) 0.0283(12) 0.0299(12) -0.0013(10) 0.0013(9) -0.0045(10)
C13 0.0231(10) 0.0257(11) 0.0381(13) 0.0041(10) 0.0092(9) 0.0009(9)
C14 0.0590(16) 0.0254(12) 0.0409(14) 0.0007(11) 0.0230(12) 0.0037(11)
C15 0.0509(15) 0.0318(13) 0.0348(13) 0.0081(11) 0.0071(11) 0.0026(11)
C16 0.0157(9) 0.0246(11) 0.0178(9) -0.0066(8) 0.0054(7) 0.0016(8)
C17 0.0227(10) 0.0270(11) 0.0196(10) -0.0050(8) 0.0070(8) 0.0047(9)
C18 0.0257(11) 0.0313(12) 0.0274(11) -0.0056(9) 0.0037(9) 0.0091(9)
C19 0.0186(10) 0.0424(14) 0.0345(12) -0.0125(11) 0.0048(9) 0.0044(10)
C20 0.0203(10) 0.0357(13) 0.0320(12) -0.0108(10) 0.0111(9) -0.0061(9)
C21 0.0210(10) 0.0286(11) 0.0204(10) -0.0074(9) 0.0088(8) -0.0017(8)
C22 0.0265(11) 0.0248(11) 0.0271(11) 0.0041(9) 0.0094(9) 0.0072(9)
C23 0.0377(13) 0.0291(12) 0.0281(12) -0.0034(10) 0.0095(10) -0.0007(10)
C24 0.083(2) 0.0310(14) 0.0333(14) -0.0022(11) 0.0274(14) -0.0017(13)
C25 0.0277(11) 0.0290(12) 0.0248(11) -0.0021(9) 0.0100(9) -0.0051(9)
C26 0.0381(13) 0.0468(15) 0.0356(13) 0.0040(11) 0.0142(11) -0.0117(12)
C27 0.0663(18) 0.0288(13) 0.0398(14) -0.0019(11) 0.0205(13) 0.0040(12)
C28 0.0310(11) 0.0433(13) 0.0110(9) 0.0005(9) 0.0053(8) 0.0080(10)
C29 0.0282(12) 0.0574(16) 0.0246(11) 0.0071(11) 0.0115(9) 0.0128(11)
C30 0.0436(16) 0.108(3) 0.0285(14) 0.0053(16) 0.0135(12) 0.0399(17)
C31 0.101(3) 0.105(3) 0.0208(14) -0.0041(16) 0.0020(16) 0.078(3)
C32 0.140(4) 0.0464(19) 0.0294(16) -0.0098(13) -0.0033(19) 0.032(2)
C33 0.0664(19) 0.0463(16) 0.0300(14) -0.0081(12) 0.0001(12) 0.0034(14)
N1 0.0134(8) 0.0281(9) 0.0134(8) -0.0064(7) 0.0033(6) 0.0029(7)
N2 0.0147(8) 0.0221(9) 0.0172(8) -0.0034(7) 0.0052(6) 0.0011(7)
O1 0.0240(7) 0.0467(10) 0.0162(7) 0.0017(6) 0.0077(6) 0.0110(7)
Ni1 0.01826(14) 0.02320(15) 0.01414(13) -0.00171(10) 0.00395(10) 0.00195(10)

loop_
_atom_type_symbol
_atom_type_description
_atom_type_scat_dispersion_real
_atom_type_scat_dispersion_imag
_atom_type_scat_source
C C 0.0033 0.0016 'International Tables Vol C Tables 4.2.6.8 and 6.1.1.4'
H H 0.0000 0.0000 'International Tables Vol C Tables 4.2.6.8 and 6.1.1.4'
N N 0.0061 0.0033 'International Tables Vol C Tables 4.2.6.8 and 6.1.1.4'
O O 0.0106 0.0060 'International Tables Vol C Tables 4.2.6.8 and 6.1.1.4'
Ni Ni 0.3393 1.1124 'International Tables Vol C Tables 4.2.6.8 and 6.1.1.4'

loop_
_geom_angle_atom_site_label_1
_geom_angle_atom_site_label_2
_geom_angle_atom_site_label_3
_geom_angle
_geom_angle_site_symmetry_1
_geom_angle_site_symmetry_3
N1 C1 N2 105.19(16) . .
N1 C1 Ni1 121.72(13) . .
N2 C1 Ni1 133.06(14) . .
N1 C2 C3 100.81(14) . .
N1 C2 H2A 111.6 . .
C3 C2 H2A 111.6 . .
N1 C2 H2B 111.6 . .
C3 C2 H2B 111.6 . .
H2A C2 H2B 109.4 . .
N2 C3 C2 101.72(15) . .
N2 C3 H3A 111.4 . .
C2 C3 H3A 111.4 . .
N2 C3 H3B 111.4 . .
C2 C3 H3B 111.4 . .
H3A C3 H3B 109.3 . .
C5 C4 C9 122.79(17) . .
C5 C4 N1 118.40(17) . .
C9 C4 N1 118.68(17) . .
C4 C5 C6 117.25(18) . .
C4 C5 C10 122.41(17) . .
C6 C5 C10 120.33(18) . .
C7 C6 C5 120.90(19) . .
C7 C6 H6 119.5 . .
C5 C6 H6 119.5 . .
C8 C7 C6 120.62(19) . .
C8 C7 H7 119.7 . .
C6 C7 H7 119.7 . .
C7 C8 C9 120.9(2) . .
C7 C8 H8 119.6 . .
C9 C8 H8 119.6 . .
C8 C9 C4 117.52(19) . .
C8 C9 C13 120.48(19) . .
C4 C9 C13 121.99(17) . .
C5 C10 C11 112.10(16) . .
C5 C10 C12 110.48(17) . .
C11 C10 C12 110.98(18) . .
C5 C10 H10 107.7 . .
C11 C10 H10 107.7 . .
C12 C10 H10 107.7 . .
C10 C11 H11A 109.5 . .
C10 C11 H11B 109.5 . .
H11A C11 H11B 109.5 . .
C10 C11 H11C 109.5 . .
H11A C11 H11C 109.5 . .
H11B C11 H11C 109.5 . .
C10 C12 H12A 109.5 . .
C10 C12 H12B 109.5 . .
H12A C12 H12B 109.5 . .
C10 C12 H12C 109.5 . .
H12A C12 H12C 109.5 . .
H12B C12 H12C 109.5 . .
C9 C13 C15 112.27(19) . .
C9 C13 C14 111.27(18) . .
C15 C13 C14 109.50(19) . .
C9 C13 H13 107.9 . .
C15 C13 H13 107.9 . .
C14 C13 H13 107.9 . .
C13 C14 H14A 109.5 . .
C13 C14 H14B 109.5 . .
H14A C14 H14B 109.5 . .
C13 C14 H14C 109.5 . .
H14A C14 H14C 109.5 . .
H14B C14 H14C 109.5 . .
C13 C15 H15A 109.5 . .
C13 C15 H15B 109.5 . .
H15A C15 H15B 109.5 . .
C13 C15 H15C 109.5 . .
H15A C15 H15C 109.5 . .
H15B C15 H15C 109.5 . .
C17 C16 C21 122.32(18) . .
C17 C16 N2 119.35(17) . .
C21 C16 N2 118.21(18) . .
C18 C17 C16 117.39(19) . .
C18 C17 C22 120.04(19) . .
C16 C17 C22 122.54(17) . .
C19 C18 C17 121.0(2) . .
C19 C18 H18 119.5 . .
C17 C18 H18 119.5 . .
C20 C19 C18 120.4(2) . .
C20 C19 H19 119.8 . .
C18 C19 H19 119.8 . .
C19 C20 C21 120.8(2) . .
C19 C20 H20 119.6 . .
C21 C20 H20 119.6 . .
C20 C21 C16 117.8(2) . .
C20 C21 C25 121.31(19) . .
C16 C21 C25 120.86(18) . .
C17 C22 C24 112.16(19) . .
C17 C22 C23 111.55(17) . .
C24 C22 C23 110.20(18) . .
C17 C22 H22 107.6 . .
C24 C22 H22 107.6 . .
C23 C22 H22 107.6 . .
C22 C23 H23A 109.5 . .
C22 C23 H23B 109.5 . .
H23A C23 H23B 109.5 . .
C22 C23 H23C 109.5 . .
H23A C23 H23C 109.5 . .
H23B C23 H23C 109.5 . .
C22 C24 H24A 109.5 . .
C22 C24 H24B 109.5 . .
H24A C24 H24B 109.5 . .
C22 C24 H24C 109.5 . .
H24A C24 H24C 109.5 . .
H24B C24 H24C 109.5 . .
C21 C25 C27 111.66(18) . .
C21 C25 C26 113.29(18) . .
C27 C25 C26 109.7(2) . .
C21 C25 H25 107.3 . .
C27 C25 H25 107.3 . .
C26 C25 H25 107.3 . .
C25 C26 H26A 109.5 . .
C25 C26 H26B 109.5 . .
H26A C26 H26B 109.5 . .
C25 C26 H26C 109.5 . .
H26A C26 H26C 109.5 . .
H26B C26 H26C 109.5 . .
C25 C27 H27A 109.5 . .
C25 C27 H27B 109.5 . .
H27A C27 H27B 109.5 . .
C25 C27 H27C 109.5 . .
H27A C27 H27C 109.5 . .
H27B C27 H27C 109.5 . .
O1 C28 C33 123.1(2) . .
O1 C28 C29 118.9(2) . .
C33 C28 C29 118.0(2) . .
C30 C29 C28 121.6(3) . .
C30 C29 H29 119.2 . .
C28 C29 H29 119.2 . .
C31 C30 C29 120.4(3) . .
C31 C30 H30 119.8 . .
C29 C30 H30 119.8 . .
C30 C31 C32 119.1(3) . .
C30 C31 H31 120.4 . .
C32 C31 H31 120.4 . .
C31 C32 C33 121.0(3) . .
C31 C32 H32 119.5 . .
C33 C32 H32 119.5 . .
C28 C33 C32 119.8(3) . .
C28 C33 H33 120.1 . .
C32 C33 H33 120.1 . .
C1 N1 C4 124.90(15) . .
C1 N1 C2 114.05(15) . .
C4 N1 C2 119.64(14) . .
C1 N2 C16 123.92(16) . .
C1 N2 C3 112.51(15) . .
C16 N2 C3 119.35(15) . .
C28 O1 Ni1 114.59(12) . .
C28 O1 Ni1 127.91(13) . 2_656
Ni1 O1 Ni1 96.64(6) . 2_656
C1 Ni1 O1 156.13(7) . .
C1 Ni1 O1 120.43(7) . 2_656
O1 Ni1 O1 82.68(6) . 2_656
C1 Ni1 Ni1 158.00(6) . 2_656
O1 Ni1 Ni1 42.47(4) . 2_656
O1 Ni1 Ni1 40.89(4) 2_656 2_656

loop_
_geom_bond_atom_site_label_1
_geom_bond_atom_site_label_2
_geom_bond_distance
_geom_bond_site_symmetry_2
C1 N1 1.355(2) .
C1 N2 1.368(2) .
C1 Ni1 1.8795(19) .
C2 N1 1.471(2) .
C2 C3 1.514(3) .
C2 H2A 0.9900 .
C2 H2B 0.9900 .
C3 N2 1.474(2) .
C3 H3A 0.9900 .
C3 H3B 0.9900 .
C4 C5 1.399(3) .
C4 C9 1.401(3) .
C4 N1 1.442(2) .
C5 C6 1.400(3) .
C5 C10 1.515(3) .
C6 C7 1.382(3) .
C6 H6 0.9500 .
C7 C8 1.379(3) .
C7 H7 0.9500 .
C8 C9 1.395(3) .
C8 H8 0.9500 .
C9 C13 1.516(3) .
C10 C11 1.528(3) .
C10 C12 1.531(3) .
C10 H10 1.0000 .
C11 H11A 0.9800 .
C11 H11B 0.9800 .
C11 H11C 0.9800 .
C12 H12A 0.9800 .
C12 H12B 0.9800 .
C12 H12C 0.9800 .
C13 C15 1.530(3) .
C13 C14 1.532(3) .
C13 H13 1.0000 .
C14 H14A 0.9800 .
C14 H14B 0.9800 .
C14 H14C 0.9800 .
C15 H15A 0.9800 .
C15 H15B 0.9800 .
C15 H15C 0.9800 .
C16 C17 1.401(3) .
C16 C21 1.401(3) .
C16 N2 1.438(2) .
C17 C18 1.398(3) .
C17 C22 1.516(3) .
C18 C19 1.383(3) .
C18 H18 0.9500 .
C19 C20 1.381(3) .
C19 H19 0.9500 .
C20 C21 1.393(3) .
C20 H20 0.9500 .
C21 C25 1.523(3) .
C22 C24 1.521(3) .
C22 C23 1.524(3) .
C22 H22 1.0000 .
C23 H23A 0.9800 .
C23 H23B 0.9800 .
C23 H23C 0.9800 .
C24 H24A 0.9800 .
C24 H24B 0.9800 .
C24 H24C 0.9800 .
C25 C27 1.529(3) .
C25 C26 1.534(3) .
C25 H25 1.0000 .
C26 H26A 0.9800 .
C26 H26B 0.9800 .
C26 H26C 0.9800 .
C27 H27A 0.9800 .
C27 H27B 0.9800 .
C27 H27C 0.9800 .
C28 O1 1.349(3) .
C28 C33 1.383(4) .
C28 C29 1.395(3) .
C29 C30 1.376(4) .
C29 H29 0.9500 .
C30 C31 1.364(5) .
C30 H30 0.9500 .
C31 C32 1.383(6) .
C31 H31 0.9500 .
C32 C33 1.397(5) .
C32 H32 0.9500 .
C33 H33 0.9500 .
O1 Ni1 1.9579(14) .
O1 Ni1 2.0198(14) 2_656
Ni1 O1 2.0198(14) 2_656
Ni1 Ni1 2.9711(5) 2_656
